data_4503698
loop_
_publ_author_name
'Lee, Way-Zen'
'Kang, Ya-Lin'
'Wang, Tzu-Li'
'Su, Chan-Cheng'
'Kuo, Ting-Shen'

_publ_section_title
;
 Structural Interconversion Controlled by Hydrogen-Bond Interactions: A
 Mononuclear Copper Triamine Complex and a Polynuclear Copper Triamine
 Sheet
;
_journal_issue 8
_journal_name_full 'Crystal Growth &amp; Design'
_journal_page_first 2614
_journal_paper_doi 10.1021/cg8002977
_journal_volume 8
_journal_year 2008
_chemical_formula_moiety 'C24 H68 Cl4 Cu2 N12 O16'
_chemical_formula_sum 'C24 H68 Cl4 Cu2 N12 O16'
_chemical_formula_weight 1049.78
_chemical_name_systematic
;
 ?
;
_space_group_IT_number 14
_symmetry_cell_setting monoclinic
_symmetry_space_group_name_Hall '-P 2ybc'
_symmetry_space_group_name_H-M 'P 1 21/c 1'
_atom_sites_solution_hydrogens geom
_atom_sites_solution_primary direct
_atom_sites_solution_secondary difmap
_audit_creation_method SHELXL-97
_cell_angle_alpha 90.00
_cell_angle_beta 97.8220(10)
_cell_angle_gamma 90.00
_cell_formula_units_Z 2
_cell_length_a 9.6500(2)
_cell_length_b 17.6010(3)
_cell_length_c 12.9910(3)
_cell_measurement_reflns_used 12007
_cell_measurement_temperature 200(2)
_cell_measurement_theta_max 25.028
_cell_measurement_theta_min 2.037
_cell_volume 2185.99(8)
_computing_cell_refinement 'HKL Scalepack (Otwinowski & Minor 1997)'
_computing_data_collection 'Collect (Nonius BV, 1997-2000)'
_computing_data_reduction 'HKL Denzo and Scalepack (O & M 1997)'
_computing_molecular_graphics 'Ortep-3 for Windows (Farrugia, 1997)'
_computing_publication_material 'WinGX publication routines (Farrugia, 1999)'
_computing_structure_refinement 'SHELXL-97 (Sheldrick, 1997)'
_computing_structure_solution 'SHELXS-86 (Sheldrick, 1986)'
_diffrn_ambient_temperature 200(2)
_diffrn_detector_area_resol_mean 9
_diffrn_measured_fraction_theta_full 0.997
_diffrn_measured_fraction_theta_max 0.997
_diffrn_measurement_device_type KappaCCD
_diffrn_measurement_method 'CCD rotation images, thick slices'
_diffrn_radiation_monochromator graphite
_diffrn_radiation_source 'fine-focus sealed tube'
_diffrn_radiation_type MoK\a
_diffrn_radiation_wavelength 0.71073
_diffrn_reflns_av_R_equivalents 0.0420
_diffrn_reflns_av_sigmaI/netI 0.0319
_diffrn_reflns_limit_h_max 11
_diffrn_reflns_limit_h_min -11
_diffrn_reflns_limit_k_max 20
_diffrn_reflns_limit_k_min -20
_diffrn_reflns_limit_l_max 15
_diffrn_reflns_limit_l_min -15
_diffrn_reflns_number 14872
_diffrn_reflns_theta_full 25.02
_diffrn_reflns_theta_max 25.02
_diffrn_reflns_theta_min 2.13
_exptl_absorpt_coefficient_mu 1.294
_exptl_absorpt_correction_T_max 0.6396
_exptl_absorpt_correction_T_min 0.5456
_exptl_absorpt_correction_type multi-scan
_exptl_crystal_colour blue
_exptl_crystal_density_diffrn 1.595
_exptl_crystal_density_method 'not measured'
_exptl_crystal_description prism
_exptl_crystal_F_000 1100
_exptl_crystal_size_max 0.47
_exptl_crystal_size_mid 0.35
_exptl_crystal_size_min 0.3
_refine_diff_density_max 0.842
_refine_diff_density_min -0.599
_refine_diff_density_rms 0.135
_refine_ls_extinction_method none
_refine_ls_goodness_of_fit_ref 1.098
_refine_ls_hydrogen_treatment fixed
_refine_ls_matrix_type full
_refine_ls_number_parameters 262
_refine_ls_number_reflns 3853
_refine_ls_number_restraints 0
_refine_ls_restrained_S_all 1.098
_refine_ls_R_factor_all 0.0446
_refine_ls_R_factor_gt 0.0375
_refine_ls_shift/su_max 0.000
_refine_ls_shift/su_mean 0.000
_refine_ls_structure_factor_coef Fsqd
_refine_ls_weighting_details 'calc w=1/[\s^2^(Fo^2^)+(0.0451P)^2^+2.8261P] where P=(Fo^2^+2Fc^2^)/3'
_refine_ls_weighting_scheme calc
_refine_ls_wR_factor_gt 0.0948
_refine_ls_wR_factor_ref 0.1012
_reflns_number_gt 3499
_reflns_number_total 3853
_reflns_threshold_expression >2sigma(I)
_cod_data_source_file cg8002977-file003.cif
_cod_data_source_block 4284
_cod_original_sg_symbol_H-M 'P 21/c'
_cod_database_code 4503698

loop_
_symmetry_equiv_pos_as_xyz
'x, y, z'
'-x, y+1/2, -z+1/2'
'-x, -y, -z'
'x, -y-1/2, z-1/2'

loop_
_atom_site_label
_atom_site_type_symbol
_atom_site_fract_x
_atom_site_fract_y
_atom_site_fract_z
_atom_site_U_iso_or_equiv
_atom_site_adp_type
_atom_site_occupancy
_atom_site_symmetry_multiplicity
_atom_site_calc_flag
_atom_site_refinement_flags
Cu1 Cu 0.66085(3) 0.393105(19) 0.22081(3) 0.02256(12) Uani 1 1 d .
Cl1 Cl 0.12808(8) 0.34881(5) 0.40904(6) 0.0366(2) Uani 1 1 d .
Cl2 Cl 0.63676(8) 0.08380(4) 0.29572(6) 0.03234(19) Uani 1 1 d .
O1 O 0.1834(3) 0.39578(15) 0.3340(2) 0.0557(7) Uani 1 1 d .
O2 O 0.1994(3) 0.36465(19) 0.5104(2) 0.0686(8) Uani 1 1 d .
O3 O -0.0182(3) 0.3636(2) 0.4041(3) 0.0773(10) Uani 1 1 d .
O4 O 0.1498(3) 0.27110(14) 0.3855(2) 0.0573(7) Uani 1 1 d .
O5 O 0.6730(4) 0.14845(15) 0.3611(2) 0.0672(8) Uani 1 1 d .
O6 O 0.4916(3) 0.0893(2) 0.2591(4) 0.1018(14) Uani 1 1 d .
O7 O 0.6675(5) 0.01899(17) 0.3570(3) 0.1020(14) Uani 1 1 d .
O8 O 0.7128(4) 0.0891(2) 0.2121(3) 0.0902(12) Uani 1 1 d .
N1 N 0.7001(3) 0.46393(14) 0.34916(18) 0.0289(5) Uani 1 1 d .
H1 H 0.7933 0.4839 0.3535 0.035 Uiso 1 1 d R
H1' H 0.6342 0.5051 0.3425 0.035 Uiso 1 1 d R
N2 N 0.4844(2) 0.35419(13) 0.27623(18) 0.0250(5) Uani 1 1 d .
H2 H 0.4265 0.3986 0.2752 0.030 Uiso 1 1 d R
N3 N 0.5406(3) 0.40332(14) 0.0737(2) 0.0306(6) Uani 1 1 d .
H3 H 0.4792 0.4463 0.0734 0.037 Uiso 1 1 d R
H3' H 0.6015 0.4102 0.0219 0.037 Uiso 1 1 d R
N4 N 0.7681(3) 0.28608(15) 0.2277(2) 0.0366(6) Uani 1 1 d .
H4 H 0.8450 0.2873 0.2831 0.044 Uiso 1 1 d R
H4' H 0.7047 0.2462 0.2403 0.044 Uiso 1 1 d R
N5 N 0.8320(2) 0.44190(13) 0.16580(18) 0.0251(5) Uani 1 1 d .
H5 H 0.9016 0.4445 0.2260 0.030 Uiso 1 1 d R
N6 N 0.9738(3) 0.55119(17) 0.3325(2) 0.0414(7) Uani 1 1 d .
H6 H 0.9897 0.5643 0.4049 0.050 Uiso 1 1 d R
H6' H 0.9816 0.4993 0.3114 0.050 Uiso 1 1 d R
C1 C 0.6914(3) 0.4320(2) 0.4538(2) 0.0343(7) Uani 1 1 d .
H1A H 0.7610 0.3931 0.4687 0.041 Uiso 1 1 d R
H1B H 0.7076 0.4715 0.5049 0.041 Uiso 1 1 d R
C2 C 0.5488(3) 0.39716(19) 0.4594(2) 0.0352(7) Uani 1 1 d .
H2A H 0.5426 0.3798 0.5286 0.042 Uiso 1 1 d R
H2B H 0.4783 0.4350 0.4401 0.042 Uiso 1 1 d R
C3 C 0.5138(3) 0.33052(18) 0.3868(2) 0.0327(7) Uani 1 1 d .
H3A H 0.4323 0.3058 0.4058 0.039 Uiso 1 1 d R
H3B H 0.5914 0.2959 0.3960 0.039 Uiso 1 1 d R
C4 C 0.4073(3) 0.29308(17) 0.2126(2) 0.0330(7) Uani 1 1 d .
H4A H 0.4705 0.2526 0.2025 0.040 Uiso 1 1 d R
H4B H 0.3333 0.2741 0.2479 0.040 Uiso 1 1 d R
C5 C 0.3440(3) 0.32062(18) 0.1067(2) 0.0339(7) Uani 1 1 d .
H5A H 0.2824 0.2824 0.0735 0.041 Uiso 1 1 d R
H5B H 0.2920 0.3663 0.1144 0.041 Uiso 1 1 d R
C6 C 0.4488(3) 0.33897(19) 0.0346(2) 0.0347(7) Uani 1 1 d .
H6A H 0.3981 0.3524 -0.0316 0.042 Uiso 1 1 d R
H6B H 0.5053 0.2950 0.0270 0.042 Uiso 1 1 d R
C7 C 0.8253(3) 0.26787(18) 0.1301(3) 0.0392(8) Uani 1 1 d .
H7A H 0.8582 0.2163 0.1325 0.047 Uiso 1 1 d R
H7B H 0.7536 0.2742 0.0718 0.047 Uiso 1 1 d R
C8 C 0.9451(3) 0.32014(19) 0.1156(3) 0.0365(7) Uani 1 1 d .
H8A H 0.9940 0.2982 0.0632 0.044 Uiso 1 1 d R
H8B H 1.0051 0.3202 0.1810 0.044 Uiso 1 1 d R
C9 C 0.9020(3) 0.40117(18) 0.0871(2) 0.0334(7) Uani 1 1 d .
H9A H 0.8399 0.3991 0.0228 0.040 Uiso 1 1 d R
H9B H 0.9854 0.4282 0.0766 0.040 Uiso 1 1 d R
C10 C 0.7958(3) 0.52106(17) 0.1288(2) 0.0303(7) Uani 1 1 d .
H10A H 0.7664 0.5197 0.0552 0.036 Uiso 1 1 d R
H10B H 0.7214 0.5408 0.1631 0.036 Uiso 1 1 d R
C11 C 0.9161(4) 0.5777(2) 0.1465(3) 0.0414(8) Uani 1 1 d .
H11A H 0.8964 0.6183 0.0973 0.050 Uiso 1 1 d R
H11B H 0.9999 0.5520 0.1341 0.050 Uiso 1 1 d R
C12 C 0.9379(4) 0.6102(2) 0.2551(3) 0.0477(9) Uani 1 1 d .
H12A H 1.0106 0.6479 0.2613 0.057 Uiso 1 1 d R
H12B H 0.8522 0.6331 0.2691 0.057 Uiso 1 1 d R

loop_
_atom_site_aniso_label
_atom_site_aniso_U_11
_atom_site_aniso_U_22
_atom_site_aniso_U_33
_atom_site_aniso_U_23
_atom_site_aniso_U_13
_atom_site_aniso_U_12
Cu1 0.0234(2) 0.0241(2) 0.0205(2) 0.00131(13) 0.00395(14) -0.00200(13)
Cl1 0.0303(4) 0.0414(5) 0.0384(4) 0.0012(3) 0.0055(3) 0.0044(3)
Cl2 0.0379(4) 0.0333(4) 0.0270(4) 0.0003(3) 0.0086(3) -0.0058(3)
O1 0.0570(17) 0.0507(16) 0.0634(18) 0.0164(13) 0.0229(14) 0.0051(12)
O2 0.075(2) 0.087(2) 0.0421(16) -0.0155(15) 0.0002(14) -0.0013(17)
O3 0.0320(14) 0.103(3) 0.100(3) 0.024(2) 0.0194(15) 0.0195(16)
O4 0.0719(19) 0.0382(14) 0.0642(18) -0.0032(13) 0.0177(15) -0.0037(13)
O5 0.097(2) 0.0427(16) 0.0593(19) -0.0081(13) -0.0003(17) -0.0121(15)
O6 0.0430(18) 0.120(3) 0.138(4) -0.030(3) -0.003(2) -0.0185(19)
O7 0.178(4) 0.0389(17) 0.082(3) 0.0256(16) -0.007(3) -0.017(2)
O8 0.096(3) 0.131(3) 0.051(2) 0.0029(19) 0.0360(19) 0.004(2)
N1 0.0287(13) 0.0334(14) 0.0252(13) -0.0027(10) 0.0062(10) -0.0034(11)
N2 0.0250(12) 0.0246(12) 0.0258(13) 0.0000(10) 0.0050(10) -0.0010(10)
N3 0.0287(13) 0.0360(14) 0.0262(13) 0.0013(11) 0.0008(10) -0.0035(11)
N4 0.0322(14) 0.0310(14) 0.0481(17) 0.0113(12) 0.0110(12) 0.0062(11)
N5 0.0262(12) 0.0296(13) 0.0195(12) 0.0006(10) 0.0027(9) -0.0028(10)
N6 0.0454(16) 0.0427(16) 0.0341(15) -0.0077(13) -0.0019(12) -0.0085(13)
C1 0.0303(16) 0.051(2) 0.0216(15) -0.0019(14) 0.0047(12) -0.0013(14)
C2 0.0339(17) 0.049(2) 0.0243(16) 0.0020(14) 0.0091(13) -0.0004(14)
C3 0.0329(16) 0.0381(17) 0.0278(16) 0.0089(13) 0.0072(13) -0.0023(13)
C4 0.0331(16) 0.0280(16) 0.0390(18) -0.0036(13) 0.0093(13) -0.0076(13)
C5 0.0297(15) 0.0344(17) 0.0369(18) -0.0108(14) 0.0019(13) -0.0064(13)
C6 0.0359(17) 0.0394(18) 0.0272(16) -0.0090(13) -0.0017(13) -0.0013(14)
C7 0.0390(18) 0.0304(17) 0.048(2) 0.0013(14) 0.0066(15) 0.0129(14)
C8 0.0309(16) 0.046(2) 0.0333(18) -0.0020(14) 0.0086(13) 0.0091(14)
C9 0.0328(16) 0.0415(18) 0.0279(16) -0.0031(13) 0.0112(13) -0.0017(13)
C10 0.0345(16) 0.0297(16) 0.0270(16) 0.0022(12) 0.0051(13) -0.0051(13)
C11 0.053(2) 0.0338(18) 0.0385(19) 0.0028(14) 0.0087(16) -0.0148(16)
C12 0.057(2) 0.0373(19) 0.048(2) -0.0089(16) 0.0040(18) -0.0168(17)

loop_
_atom_type_symbol
_atom_type_description
_atom_type_scat_dispersion_real
_atom_type_scat_dispersion_imag
_atom_type_scat_source
C C 0.0033 0.0016 'International Tables Vol C Tables 4.2.6.8 and 6.1.1.4'
H H 0.0000 0.0000 'International Tables Vol C Tables 4.2.6.8 and 6.1.1.4'
Cu Cu 0.3201 1.2651 'International Tables Vol C Tables 4.2.6.8 and 6.1.1.4'
N N 0.0061 0.0033 'International Tables Vol C Tables 4.2.6.8 and 6.1.1.4'
Cl Cl 0.1484 0.1585 'International Tables Vol C Tables 4.2.6.8 and 6.1.1.4'
O O 0.0106 0.0060 'International Tables Vol C Tables 4.2.6.8 and 6.1.1.4'

loop_
_geom_angle_atom_site_label_1
_geom_angle_atom_site_label_2
_geom_angle_atom_site_label_3
_geom_angle
N2 Cu1 N5 174.99(9)
N2 Cu1 N1 89.31(9)
N5 Cu1 N1 87.78(9)
N2 Cu1 N3 88.03(10)
N5 Cu1 N3 91.06(10)
N1 Cu1 N3 134.13(10)
N2 Cu1 N4 96.37(10)
N5 Cu1 N4 88.60(10)
N1 Cu1 N4 117.36(11)
N3 Cu1 N4 108.45(11)
O4 Cl1 O2 108.61(19)
O4 Cl1 O3 109.8(2)
O2 Cl1 O3 110.8(2)
O4 Cl1 O1 109.16(17)
O2 Cl1 O1 109.68(19)
O3 Cl1 O1 108.75(18)
O8 Cl2 O7 113.8(3)
O8 Cl2 O6 109.5(3)
O7 Cl2 O6 111.7(3)
O8 Cl2 O5 107.2(2)
O7 Cl2 O5 107.1(2)
O6 Cl2 O5 107.1(2)
C1 N1 Cu1 118.8(2)
C1 N1 H1 104.7
Cu1 N1 H1 109.5
C1 N1 H1' 104.4
Cu1 N1 H1' 109.6
H1 N1 H1' 109.5
C3 N2 C4 110.4(2)
C3 N2 Cu1 111.97(17)
C4 N2 Cu1 114.89(18)
C3 N2 H2 106.0
C4 N2 H2 109.5
Cu1 N2 H2 103.4
C6 N3 Cu1 118.39(19)
C6 N3 H3 105.1
Cu1 N3 H3 109.6
C6 N3 H3' 104.5
Cu1 N3 H3' 109.4
H3 N3 H3' 109.5
C7 N4 Cu1 112.76(19)
C7 N4 H4 107.8
Cu1 N4 H4 109.4
C7 N4 H4' 107.9
Cu1 N4 H4' 109.5
H4 N4 H4' 109.5
C9 N5 C10 109.7(2)
C9 N5 Cu1 119.73(18)
C10 N5 Cu1 109.48(17)
C9 N5 H5 104.5
C10 N5 H5 108.9
Cu1 N5 H5 103.9
C12 N6 H6 119.8
C12 N6 H6' 120.2
H6 N6 H6' 120.0
N1 C1 C2 111.2(2)
N1 C1 H1A 109.3
C2 C1 H1A 108.5
N1 C1 H1B 109.5
C2 C1 H1B 108.8
H1A C1 H1B 109.5
C3 C2 C1 114.2(3)
C3 C2 H2A 107.4
C1 C2 H2A 110.3
C3 C2 H2B 106.5
C1 C2 H2B 108.8
H2A C2 H2B 109.5
N2 C3 C2 112.5(3)
N2 C3 H3A 108.7
C2 C3 H3A 108.2
N2 C3 H3B 110.0
C2 C3 H3B 108.0
H3A C3 H3B 109.5
N2 C4 C5 112.5(2)
N2 C4 H4A 109.5
C5 C4 H4A 107.5
N2 C4 H4B 109.5
C5 C4 H4B 108.2
H4A C4 H4B 109.6
C6 C5 C4 114.5(3)
C6 C5 H5A 107.4
C4 C5 H5A 109.5
C6 C5 H5B 106.9
C4 C5 H5B 109.1
H5A C5 H5B 109.5
N3 C6 C5 111.8(2)
N3 C6 H6A 109.1
C5 C6 H6A 107.9
N3 C6 H6B 109.3
C5 C6 H6B 109.3
H6A C6 H6B 109.5
N4 C7 C8 110.8(3)
N4 C7 H7A 109.6
C8 C7 H7A 109.0
N4 C7 H7B 109.7
C8 C7 H7B 108.3
H7A C7 H7B 109.5
C7 C8 C9 114.5(3)
C7 C8 H8A 107.6
C9 C8 H8A 110.4
C7 C8 H8B 105.7
C9 C8 H8B 109.0
H8A C8 H8B 109.4
N5 C9 C8 114.9(3)
N5 C9 H9A 109.2
C8 C9 H9A 107.1
N5 C9 H9B 109.1
C8 C9 H9B 107.0
H9A C9 H9B 109.4
N5 C10 C11 114.9(3)
N5 C10 H10A 108.6
C11 C10 H10A 106.4
N5 C10 H10B 110.1
C11 C10 H10B 107.2
H10A C10 H10B 109.5
C12 C11 C10 113.2(3)
C12 C11 H11A 109.3
C10 C11 H11A 108.0
C12 C11 H11B 108.8
C10 C11 H11B 108.0
H11A C11 H11B 109.5
N6 C12 C11 111.4(3)
N6 C12 H12A 109.4
C11 C12 H12A 110.3
N6 C12 H12B 107.4
C11 C12 H12B 108.8
H12A C12 H12B 109.4

loop_
_geom_bond_atom_site_label_1
_geom_bond_atom_site_label_2
_geom_bond_distance
Cu1 N2 2.054(2)
Cu1 N5 2.073(2)
Cu1 N1 2.075(2)
Cu1 N3 2.104(3)
Cu1 N4 2.145(3)
Cl1 O4 1.423(3)
Cl1 O2 1.428(3)
Cl1 O3 1.428(3)
Cl1 O1 1.436(3)
Cl2 O8 1.394(3)
Cl2 O7 1.400(3)
Cl2 O6 1.421(3)
Cl2 O5 1.435(3)
N1 C1 1.484(4)
N1 H1 0.9600
N1 H1' 0.9600
N2 C3 1.485(4)
N2 C4 1.492(4)
N2 H2 0.9597
N3 C6 1.484(4)
N3 H3 0.9600
N3 H3' 0.9600
N4 C7 1.486(4)
N4 H4 0.9600
N4 H4' 0.9600
N5 C9 1.484(4)
N5 C10 1.499(4)
N5 H5 0.9601
N6 C12 1.454(5)
N6 H6 0.9600
N6 H6' 0.9600
C1 C2 1.517(4)
C1 H1A 0.9600
C1 H1B 0.9600
C2 C3 1.514(5)
C2 H2A 0.9593
C2 H2B 0.9602
C3 H3A 0.9598
C3 H3B 0.9600
C4 C5 1.508(4)
C4 H4A 0.9587
C4 H4B 0.9598
C5 C6 1.504(4)
C5 H5A 0.9600
C5 H5B 0.9605
C6 H6A 0.9592
C6 H6B 0.9599
C7 C8 1.509(5)
C7 H7A 0.9612
C7 H7B 0.9602
C8 C9 1.517(5)
C8 H8A 0.9603
C8 H8B 0.9608
C9 H9A 0.9602
C9 H9B 0.9603
C10 C11 1.524(4)
C10 H10A 0.9599
C10 H10B 0.9599
C11 C12 1.511(5)
C11 H11A 0.9603
C11 H11B 0.9592
C12 H12A 0.9610
C12 H12B 0.9594
